data_7016532
loop_
_publ_author_name
'Li, Dongmei'
'Zhang, Qiong'
'Wang, Peng'
'Wu, Jieying'
'Kan, Yuhe'
'Tian, Yupeng'
'Zhou, Hongping'
'Yang, Jiaxiang'
'Tao, Xutang'
'Jiang, Minhua'

_publ_section_title
;
 Studies of the isomerization and photophysical properties of a novel
 2,2':6',2''-terpyridine-based ligand and its complexes.
;
_journal_issue 32
_journal_name_full 'Dalton transactions (Cambridge, England : 2003)'
_journal_page_first 8170
_journal_page_last 8178
_journal_paper_doi 10.1039/c1dt10752f
_journal_volume 40
_journal_year 2011
_chemical_formula_moiety 'C75 H58 Cl4 N8 O8 S2 Zn'
_chemical_formula_sum 'C75 H58 Cl4 N8 O8 S2 Zn'
_chemical_formula_weight 1470.58
_chemical_name_systematic
;
?
;
_space_group_IT_number 2
_symmetry_cell_setting triclinic
_symmetry_space_group_name_Hall '-P 1'
_symmetry_space_group_name_H-M 'P -1'
_atom_sites_solution_hydrogens geom
_atom_sites_solution_primary direct
_atom_sites_solution_secondary difmap
_audit_creation_method SHELXL-97
_cell_angle_alpha 105.3220(10)
_cell_angle_beta 97.9320(10)
_cell_angle_gamma 112.5160(10)
_cell_formula_units_Z 2
_cell_length_a 13.9221(3)
_cell_length_b 14.1176(3)
_cell_length_c 20.0140(4)
_cell_measurement_reflns_used 9093
_cell_measurement_temperature 296(2)
_cell_measurement_theta_max 21.02
_cell_measurement_theta_min 2.21
_cell_volume 3376.01(13)
_computing_cell_refinement 'Bruker SMART'
_computing_data_collection 'Bruker SMART'
_computing_data_reduction 'Bruker SAINT'
_computing_molecular_graphics 'Bruker SHELXTL'
_computing_publication_material 'Bruker SHELXTL'
_computing_structure_refinement 'SHELXL-97 (Sheldrick, 1997)'
_computing_structure_solution 'SHELXS-97 (Sheldrick, 1990)'
_diffrn_ambient_temperature 296(2)
_diffrn_measured_fraction_theta_full 0.983
_diffrn_measured_fraction_theta_max 0.983
_diffrn_measurement_device_type 'CCD area detector'
_diffrn_measurement_method 'phi and omega scans'
_diffrn_radiation_monochromator graphite
_diffrn_radiation_source 'fine-focus sealed tube'
_diffrn_radiation_type MoK\a
_diffrn_radiation_wavelength 0.71073
_diffrn_reflns_av_R_equivalents 0.0470
_diffrn_reflns_av_sigmaI/netI 0.0474
_diffrn_reflns_limit_h_max 18
_diffrn_reflns_limit_h_min -17
_diffrn_reflns_limit_k_max 18
_diffrn_reflns_limit_k_min -18
_diffrn_reflns_limit_l_max 25
_diffrn_reflns_limit_l_min -25
_diffrn_reflns_number 61814
_diffrn_reflns_theta_full 27.58
_diffrn_reflns_theta_max 27.58
_diffrn_reflns_theta_min 1.64
_exptl_absorpt_coefficient_mu 0.649
_exptl_absorpt_correction_T_max 0.9380
_exptl_absorpt_correction_T_min 0.8096
_exptl_absorpt_correction_type multi-scan
_exptl_absorpt_process_details SADBS;Bruker,2000
_exptl_crystal_colour red
_exptl_crystal_density_diffrn 1.447
_exptl_crystal_density_meas 0
_exptl_crystal_density_method 'not measured'
_exptl_crystal_description block
_exptl_crystal_F_000 1516
_exptl_crystal_size_max 0.34
_exptl_crystal_size_mid 0.18
_exptl_crystal_size_min 0.10
_refine_diff_density_max 0.800
_refine_diff_density_min -0.647
_refine_diff_density_rms 0.072
_refine_ls_extinction_method none
_refine_ls_goodness_of_fit_ref 1.046
_refine_ls_hydrogen_treatment mixed
_refine_ls_matrix_type full
_refine_ls_number_parameters 883
_refine_ls_number_reflns 15371
_refine_ls_number_restraints 0
_refine_ls_restrained_S_all 1.046
_refine_ls_R_factor_all 0.1132
_refine_ls_R_factor_gt 0.0667
_refine_ls_shift/su_max 0.000
_refine_ls_shift/su_mean 0.000
_refine_ls_structure_factor_coef Fsqd
_refine_ls_weighting_details 'calc w=1/[\s^2^(Fo^2^)+(0.1165P)^2^+1.1668P] where P=(Fo^2^+2Fc^2^)/3'
_refine_ls_weighting_scheme calc
_refine_ls_wR_factor_gt 0.1865
_refine_ls_wR_factor_ref 0.2181
_reflns_number_gt 9068
_reflns_number_total 15371
_reflns_threshold_expression >2sigma(I)
_cod_data_source_file c1dt10752f.txt
_cod_data_source_block p1bar_3
_cod_depositor_comments
;
The following automatic conversions were performed:

'_symmetry_cell_setting' value 'Triclinic' changed to 'triclinic'
according to /home/saulius/struct/CIF-dictionaries/cif_core.dic
dictionary named 'cif_core.dic' version 2.4.1 from 2010-06-29.

Automatic conversion script
Id: cif_fix_values 1715 2011-07-08 13:25:40Z adriana 
;
_cod_original_cell_volume 3376.01(12)
_cod_original_sg_symbol_H-M 'P-1 '
_cod_database_code 7016532

loop_
_symmetry_equiv_pos_as_xyz
'x, y, z'
'-x, -y, -z'

loop_
_atom_site_label
_atom_site_type_symbol
_atom_site_fract_x
_atom_site_fract_y
_atom_site_fract_z
_atom_site_U_iso_or_equiv
_atom_site_adp_type
_atom_site_occupancy
_atom_site_symmetry_multiplicity
_atom_site_calc_flag
_atom_site_refinement_flags
Zn1 Zn 0.61487(3) 0.37435(4) 0.27791(2) 0.05044(15) Uani 1 1 d .
S1 S 1.40872(8) -0.06299(9) 0.59738(6) 0.0582(3) Uani 1 1 d .
S2 S 0.02319(10) 0.84580(11) -0.21243(6) 0.0678(3) Uani 1 1 d .
N1 N 0.7173(2) 0.3272(2) 0.33205(15) 0.0454(7) Uani 1 1 d .
N2 N 0.6185(3) 0.2393(3) 0.19586(16) 0.0541(8) Uani 1 1 d .
N3 N 0.6728(3) 0.4897(3) 0.38820(18) 0.0594(8) Uani 1 1 d .
N4 N 0.4554(2) 0.2781(3) 0.29174(17) 0.0508(7) Uani 1 1 d .
N5 N 0.5098(2) 0.4214(2) 0.22699(15) 0.0445(7) Uani 1 1 d .
N6 N 0.7144(2) 0.4878(3) 0.23064(19) 0.0574(8) Uani 1 1 d .
N7 N 1.5244(3) 0.0853(3) 0.74461(17) 0.0599(9) Uani 1 1 d .
N8 N -0.1264(3) 0.8954(3) -0.12695(18) 0.0591(8) Uani 1 1 d .
C1 C 0.5740(4) 0.2063(4) 0.1250(2) 0.0718(12) Uani 1 1 d .
H1A H 0.5347 0.2402 0.1088 0.086 Uiso 1 1 calc R
C2 C 0.5836(4) 0.1263(5) 0.0760(2) 0.0819(14) Uani 1 1 d .
H2A H 0.5535 0.1072 0.0271 0.098 Uiso 1 1 calc R
C3 C 0.6392(4) 0.0730(5) 0.0999(3) 0.0824(15) Uani 1 1 d .
H3A H 0.6446 0.0156 0.0675 0.099 Uiso 1 1 calc R
C4 C 0.6862(3) 0.1069(4) 0.1725(2) 0.0651(11) Uani 1 1 d .
H4A H 0.7237 0.0724 0.1899 0.078 Uiso 1 1 calc R
C5 C 0.6769(3) 0.1921(3) 0.21904(19) 0.0484(8) Uani 1 1 d .
C6 C 0.7322(3) 0.2411(3) 0.29755(19) 0.0447(8) Uani 1 1 d .
C7 C 0.7978(3) 0.2068(3) 0.33255(19) 0.0479(8) Uani 1 1 d .
H7A H 0.8065 0.1463 0.3076 0.057 Uiso 1 1 calc R
C8 C 0.8512(3) 0.2632(3) 0.4057(2) 0.0481(8) Uani 1 1 d .
C9 C 0.8347(3) 0.3529(3) 0.4401(2) 0.0520(9) Uani 1 1 d .
H9A H 0.8694 0.3930 0.4885 0.062 Uiso 1 1 calc R
C10 C 0.7667(3) 0.3827(3) 0.40225(19) 0.0471(8) Uani 1 1 d .
C11 C 0.7419(3) 0.4753(3) 0.4340(2) 0.0527(9) Uani 1 1 d .
C12 C 0.7853(4) 0.5417(4) 0.5056(2) 0.0716(12) Uani 1 1 d .
H12A H 0.8354 0.5323 0.5358 0.086 Uiso 1 1 calc R
C13 C 0.7530(5) 0.6222(5) 0.5314(3) 0.0906(16) Uani 1 1 d .
H13A H 0.7787 0.6658 0.5797 0.109 Uiso 1 1 calc R
C14 C 0.6834(5) 0.6372(5) 0.4853(3) 0.0985(18) Uani 1 1 d .
H14A H 0.6618 0.6919 0.5019 0.118 Uiso 1 1 calc R
C15 C 0.6443(4) 0.5702(4) 0.4132(3) 0.0837(15) Uani 1 1 d .
H15A H 0.5976 0.5815 0.3817 0.100 Uiso 1 1 calc R
C16 C 0.9234(3) 0.2289(3) 0.4446(2) 0.0533(9) Uani 1 1 d .
C17 C 0.9676(3) 0.1655(4) 0.4079(2) 0.0662(11) Uani 1 1 d .
H17A H 0.9526 0.1445 0.3581 0.079 Uiso 1 1 calc R
C18 C 1.0332(4) 0.1331(4) 0.4443(2) 0.0725(13) Uani 1 1 d .
H18A H 1.0613 0.0901 0.4182 0.087 Uiso 1 1 calc R
C19 C 1.0592(3) 0.1623(4) 0.5185(2) 0.0643(11) Uani 1 1 d .
C20 C 1.0139(4) 0.2235(4) 0.5542(2) 0.0741(13) Uani 1 1 d .
H20A H 1.0284 0.2431 0.6040 0.089 Uiso 1 1 calc R
C21 C 0.9470(4) 0.2574(4) 0.5190(2) 0.0659(11) Uani 1 1 d .
H21A H 0.9180 0.2993 0.5453 0.079 Uiso 1 1 calc R
C22 C 1.1334(4) 0.1270(4) 0.5530(2) 0.0709(12) Uani 1 1 d .
H22A H 1.1516 0.0781 0.5226 0.085 Uiso 1 1 calc R
C23 C 1.1765(3) 0.1574(4) 0.6222(2) 0.0659(11) Uani 1 1 d .
H23A H 1.1539 0.2012 0.6531 0.079 Uiso 1 1 calc R
C24 C 1.2580(3) 0.1284(4) 0.6554(2) 0.0579(10) Uani 1 1 d .
C25 C 1.2876(3) 0.0517(4) 0.6156(2) 0.0562(10) Uani 1 1 d .
H25A H 1.2504 0.0114 0.5675 0.067 Uiso 1 1 calc R
C26 C 1.3716(3) 0.0353(3) 0.6472(2) 0.0526(9) Uani 1 1 d .
C27 C 1.5492(3) 0.0228(3) 0.6267(2) 0.0540(9) Uani 1 1 d .
C28 C 1.6135(4) 0.0254(4) 0.5794(3) 0.0669(11) Uani 1 1 d .
H28A H 1.5824 -0.0179 0.5311 0.080 Uiso 1 1 calc R
C29 C 1.7221(4) 0.0912(5) 0.6030(3) 0.0810(14) Uani 1 1 d .
H29A H 1.7649 0.0915 0.5712 0.097 Uiso 1 1 calc R
C30 C 1.7675(4) 0.1564(5) 0.6736(3) 0.0860(15) Uani 1 1 d .
H30A H 1.8414 0.2014 0.6897 0.103 Uiso 1 1 calc R
C31 C 1.7038(4) 0.1560(4) 0.7220(3) 0.0758(13) Uani 1 1 d .
H31A H 1.7353 0.2016 0.7699 0.091 Uiso 1 1 calc R
C32 C 1.5940(3) 0.0882(3) 0.6990(2) 0.0575(10) Uani 1 1 d .
C33 C 1.4310(3) 0.0958(3) 0.7185(2) 0.0540(9) Uani 1 1 d .
C34 C 1.3971(4) 0.1676(4) 0.7587(2) 0.0667(11) Uani 1 1 d .
H34A H 1.4328 0.2067 0.8071 0.080 Uiso 1 1 calc R
C35 C 1.3110(4) 0.1809(4) 0.7271(2) 0.0676(11) Uani 1 1 d .
H35A H 1.2879 0.2272 0.7554 0.081 Uiso 1 1 calc R
C36 C 1.5716(4) 0.1307(4) 0.8234(2) 0.0735(13) Uani 1 1 d .
H36A H 1.5151 0.1287 0.8472 0.088 Uiso 1 1 calc R
H36B H 1.6238 0.2064 0.8372 0.088 Uiso 1 1 calc R
C37 C 1.6267(4) 0.0662(5) 0.8478(3) 0.0907(16) Uani 1 1 d .
H37A H 1.6566 0.0974 0.8991 0.136 Uiso 1 1 calc R
H37B H 1.6834 0.0690 0.8249 0.136 Uiso 1 1 calc R
H37C H 1.5749 -0.0085 0.8350 0.136 Uiso 1 1 calc R
C38 C 0.4322(3) 0.2013(4) 0.3224(2) 0.0640(11) Uani 1 1 d .
H38A H 0.4857 0.1811 0.3368 0.077 Uiso 1 1 calc R
C39 C 0.3338(4) 0.1518(4) 0.3333(2) 0.0670(11) Uani 1 1 d .
H39A H 0.3199 0.0973 0.3535 0.080 Uiso 1 1 calc R
C40 C 0.2551(3) 0.1831(3) 0.3144(2) 0.0587(10) Uani 1 1 d .
H40A H 0.1876 0.1508 0.3222 0.070 Uiso 1 1 calc R
C41 C 0.2779(3) 0.2636(3) 0.2835(2) 0.0523(9) Uani 1 1 d .
H41A H 0.2266 0.2875 0.2713 0.063 Uiso 1 1 calc R
C42 C 0.3783(3) 0.3077(3) 0.27118(18) 0.0443(8) Uani 1 1 d .
C43 C 0.4074(3) 0.3854(3) 0.23148(18) 0.0443(8) Uani 1 1 d .
C44 C 0.3367(3) 0.4179(3) 0.19987(19) 0.0468(8) Uani 1 1 d .
H44A H 0.2668 0.3938 0.2049 0.056 Uiso 1 1 calc R
C45 C 0.3702(3) 0.4869(3) 0.1604(2) 0.0482(8) Uani 1 1 d .
C46 C 0.4777(3) 0.5213(3) 0.15530(19) 0.0494(9) Uani 1 1 d .
H46A H 0.5036 0.5670 0.1295 0.059 Uiso 1 1 calc R
C47 C 0.5434(3) 0.4864(3) 0.18894(19) 0.0449(8) Uani 1 1 d .
C48 C 0.6588(3) 0.5174(3) 0.1868(2) 0.0495(8) Uani 1 1 d .
C49 C 0.7040(3) 0.5707(4) 0.1425(2) 0.0618(10) Uani 1 1 d .
H49A H 0.6640 0.5901 0.1122 0.074 Uiso 1 1 calc R
C50 C 0.8097(4) 0.5944(5) 0.1444(3) 0.0802(14) Uani 1 1 d .
H50A H 0.8426 0.6303 0.1151 0.096 Uiso 1 1 calc R
C51 C 0.8669(4) 0.5649(5) 0.1899(3) 0.0883(16) Uani 1 1 d .
H51A H 0.9388 0.5810 0.1920 0.106 Uiso 1 1 calc R
C52 C 0.8166(3) 0.5119(4) 0.2317(3) 0.0768(14) Uani 1 1 d .
H52A H 0.8553 0.4917 0.2623 0.092 Uiso 1 1 calc R
C53 C 0.2984(3) 0.5241(3) 0.1259(2) 0.0501(9) Uani 1 1 d .
C54 C 0.3112(3) 0.5501(4) 0.0640(2) 0.0608(10) Uani 1 1 d .
H54A H 0.3649 0.5420 0.0436 0.073 Uiso 1 1 calc R
C55 C 0.2452(3) 0.5877(4) 0.0328(2) 0.0642(11) Uani 1 1 d .
H55A H 0.2558 0.6048 -0.0082 0.077 Uiso 1 1 calc R
C56 C 0.1633(3) 0.6006(3) 0.0612(2) 0.0570(10) Uani 1 1 d .
C57 C 0.1500(3) 0.5719(4) 0.1218(2) 0.0596(10) Uani 1 1 d .
H57A H 0.0946 0.5778 0.1412 0.072 Uiso 1 1 calc R
C58 C 0.2151(3) 0.5353(3) 0.1544(2) 0.0568(10) Uani 1 1 d .
H58A H 0.2040 0.5179 0.1952 0.068 Uiso 1 1 calc R
C59 C 0.0929(3) 0.6422(4) 0.0313(2) 0.0647(11) Uani 1 1 d .
H59A H 0.0395 0.6456 0.0537 0.078 Uiso 1 1 calc R
C60 C 0.0976(4) 0.6755(4) -0.0245(2) 0.0676(11) Uani 1 1 d .
H60A H 0.1480 0.6674 -0.0486 0.081 Uiso 1 1 calc R
C61 C 0.0322(3) 0.7240(4) -0.0526(2) 0.0616(10) Uani 1 1 d .
C62 C 0.0536(3) 0.7602(4) -0.1092(2) 0.0619(10) Uani 1 1 d .
H62A H 0.1051 0.7484 -0.1307 0.074 Uiso 1 1 calc R
C63 C 0.0000(3) 0.8136(4) -0.1346(2) 0.0569(10) Uani 1 1 d .
C64 C 0.0036(3) 0.9644(4) -0.1941(2) 0.0629(11) Uani 1 1 d .
C65 C 0.0537(4) 1.0414(5) -0.2243(3) 0.0826(14) Uani 1 1 d .
H65A H 0.1078 1.0370 -0.2456 0.099 Uiso 1 1 calc R
C66 C 0.0243(5) 1.1241(5) -0.2230(3) 0.0907(16) Uani 1 1 d .
H66A H 0.0534 1.1716 -0.2472 0.109 Uiso 1 1 calc R
C67 C -0.0469(5) 1.1360(4) -0.1864(3) 0.0844(15) Uani 1 1 d .
H67A H -0.0638 1.1943 -0.1836 0.101 Uiso 1 1 calc R
C68 C -0.0960(4) 1.0628(4) -0.1527(2) 0.0688(12) Uani 1 1 d .
H68A H -0.1445 1.0734 -0.1274 0.083 Uiso 1 1 calc R
C69 C -0.0730(3) 0.9740(3) -0.1567(2) 0.0543(9) Uani 1 1 d .
C70 C -0.0761(3) 0.8352(3) -0.1026(2) 0.0530(9) Uani 1 1 d .
C71 C -0.1011(3) 0.7952(4) -0.0483(2) 0.0616(10) Uani 1 1 d .
H71A H -0.1537 0.8057 -0.0275 0.074 Uiso 1 1 calc R
C72 C -0.0486(4) 0.7392(4) -0.0243(2) 0.0662(11) Uani 1 1 d .
H72A H -0.0681 0.7113 0.0115 0.079 Uiso 1 1 calc R
C73 C -0.2199(3) 0.8976(4) -0.1029(2) 0.0589(10) Uani 1 1 d .
H73A H -0.2647 0.8249 -0.1036 0.071 Uiso 1 1 calc R
H73B H -0.2616 0.9135 -0.1375 0.071 Uiso 1 1 calc R
C74 C -0.1980(4) 0.9765(4) -0.0304(3) 0.0794(13) Uani 1 1 d .
H74A H -0.2650 0.9711 -0.0205 0.119 Uiso 1 1 calc R
H74B H -0.1553 1.0493 -0.0289 0.119 Uiso 1 1 calc R
H74C H -0.1594 0.9601 0.0050 0.119 Uiso 1 1 calc R
Cl1 Cl 0.39797(14) 0.26324(13) 0.97450(8) 0.0905(4) Uani 1 1 d .
Cl2 Cl 0.06666(9) 0.47611(11) 0.31264(6) 0.0735(3) Uani 1 1 d .
O1 O 0.3865(4) 0.2687(5) 1.0417(3) 0.1375(18) Uani 1 1 d .
O2 O 0.2965(7) 0.2134(12) 0.9299(5) 0.342(8) Uani 1 1 d .
O3 O 0.4409(6) 0.3527(8) 0.9612(6) 0.260(5) Uani 1 1 d .
O4 O 0.4450(11) 0.1976(9) 0.9569(5) 0.281(6) Uani 1 1 d .
O5 O 0.1488(3) 0.4409(4) 0.3083(3) 0.1156(14) Uani 1 1 d .
O6 O 0.0800(5) 0.5562(6) 0.2848(5) 0.209(4) Uani 1 1 d .
O7 O 0.0558(8) 0.5059(8) 0.3781(3) 0.240(5) Uani 1 1 d .
O8 O -0.0323(5) 0.3916(5) 0.2683(4) 0.181(3) Uani 1 1 d .
C1S C 0.6237(6) 0.3179(8) 0.5978(5) 0.155(3) Uani 1 1 d .
H1SA H 0.6868 0.3881 0.6157 0.187 Uiso 1 1 calc R
H1SB H 0.6485 0.2622 0.5966 0.187 Uiso 1 1 calc R
Cl1S Cl 0.5597(2) 0.2960(2) 0.51220(13) 0.1631(9) Uani 1 1 d .
Cl2S Cl 0.5452(2) 0.31653(19) 0.65672(12) 0.1411(7) Uani 1 1 d .

loop_
_atom_site_aniso_label
_atom_site_aniso_U_11
_atom_site_aniso_U_22
_atom_site_aniso_U_33
_atom_site_aniso_U_23
_atom_site_aniso_U_13
_atom_site_aniso_U_12
Zn1 0.0461(2) 0.0583(3) 0.0571(3) 0.0250(2) 0.00774(19) 0.0320(2)
S1 0.0583(6) 0.0630(7) 0.0604(6) 0.0227(5) 0.0110(5) 0.0346(5)
S2 0.0740(7) 0.0889(8) 0.0678(7) 0.0368(6) 0.0295(6) 0.0533(7)
N1 0.0390(15) 0.0538(18) 0.0472(17) 0.0171(14) 0.0080(12) 0.0257(14)
N2 0.0554(18) 0.063(2) 0.0467(17) 0.0170(15) 0.0041(14) 0.0328(16)
N3 0.0600(19) 0.058(2) 0.065(2) 0.0160(17) 0.0065(16) 0.0377(17)
N4 0.0488(17) 0.0573(19) 0.0595(18) 0.0300(16) 0.0124(14) 0.0309(15)
N5 0.0400(15) 0.0501(18) 0.0514(17) 0.0231(14) 0.0118(13) 0.0242(14)
N6 0.0416(16) 0.067(2) 0.079(2) 0.0385(18) 0.0200(15) 0.0304(16)
N7 0.0588(19) 0.077(2) 0.0509(18) 0.0216(17) 0.0050(15) 0.0405(18)
N8 0.0546(18) 0.073(2) 0.064(2) 0.0320(18) 0.0156(16) 0.0371(18)
C1 0.077(3) 0.080(3) 0.059(3) 0.022(2) -0.002(2) 0.042(3)
C2 0.091(3) 0.098(4) 0.049(3) 0.014(3) 0.000(2) 0.047(3)
C3 0.077(3) 0.099(4) 0.062(3) 0.004(3) 0.009(2) 0.048(3)
C4 0.061(2) 0.077(3) 0.060(2) 0.014(2) 0.0072(19) 0.043(2)
C5 0.0444(18) 0.057(2) 0.049(2) 0.0186(18) 0.0096(15) 0.0283(18)
C6 0.0391(17) 0.055(2) 0.0482(19) 0.0215(17) 0.0115(14) 0.0263(17)
C7 0.0448(19) 0.056(2) 0.052(2) 0.0201(18) 0.0131(16) 0.0304(18)
C8 0.0402(18) 0.059(2) 0.054(2) 0.0275(18) 0.0119(15) 0.0256(17)
C9 0.049(2) 0.063(2) 0.047(2) 0.0213(18) 0.0079(16) 0.0277(19)
C10 0.0440(18) 0.056(2) 0.046(2) 0.0186(17) 0.0106(15) 0.0265(17)
C11 0.049(2) 0.053(2) 0.056(2) 0.0162(19) 0.0083(17) 0.0253(18)
C12 0.086(3) 0.074(3) 0.057(3) 0.016(2) 0.008(2) 0.045(3)
C13 0.110(4) 0.081(4) 0.077(3) 0.004(3) 0.018(3) 0.056(3)
C14 0.116(5) 0.090(4) 0.095(4) 0.004(3) 0.017(3) 0.072(4)
C15 0.088(3) 0.075(3) 0.092(4) 0.014(3) 0.005(3) 0.057(3)
C16 0.0458(19) 0.064(3) 0.058(2) 0.028(2) 0.0098(17) 0.0292(19)
C17 0.067(3) 0.091(3) 0.061(2) 0.030(2) 0.013(2) 0.054(3)
C18 0.075(3) 0.098(4) 0.069(3) 0.031(3) 0.017(2) 0.062(3)
C19 0.061(2) 0.081(3) 0.072(3) 0.035(2) 0.017(2) 0.047(2)
C20 0.082(3) 0.105(4) 0.060(3) 0.039(3) 0.017(2) 0.060(3)
C21 0.073(3) 0.095(3) 0.059(2) 0.036(2) 0.022(2) 0.058(3)
C22 0.078(3) 0.089(3) 0.068(3) 0.034(2) 0.016(2) 0.055(3)
C23 0.067(3) 0.087(3) 0.070(3) 0.040(2) 0.021(2) 0.050(3)
C24 0.059(2) 0.068(3) 0.064(2) 0.031(2) 0.0158(19) 0.040(2)
C25 0.055(2) 0.069(3) 0.053(2) 0.027(2) 0.0083(17) 0.034(2)
C26 0.053(2) 0.059(2) 0.057(2) 0.0271(19) 0.0139(17) 0.0324(19)
C27 0.055(2) 0.062(2) 0.059(2) 0.031(2) 0.0117(18) 0.034(2)
C28 0.070(3) 0.083(3) 0.069(3) 0.043(2) 0.021(2) 0.043(3)
C29 0.074(3) 0.106(4) 0.094(4) 0.063(3) 0.040(3) 0.047(3)
C30 0.057(3) 0.094(4) 0.113(4) 0.057(4) 0.021(3) 0.026(3)
C31 0.059(3) 0.075(3) 0.086(3) 0.029(3) 0.005(2) 0.027(2)
C32 0.056(2) 0.058(2) 0.069(3) 0.031(2) 0.0112(19) 0.032(2)
C33 0.054(2) 0.062(2) 0.056(2) 0.0265(19) 0.0086(17) 0.034(2)
C34 0.072(3) 0.079(3) 0.055(2) 0.020(2) 0.006(2) 0.046(2)
C35 0.073(3) 0.079(3) 0.068(3) 0.024(2) 0.016(2) 0.052(3)
C36 0.065(3) 0.098(4) 0.057(3) 0.021(2) 0.001(2) 0.046(3)
C37 0.083(3) 0.134(5) 0.080(3) 0.053(3) 0.013(3) 0.065(4)
C38 0.064(3) 0.072(3) 0.082(3) 0.047(2) 0.021(2) 0.042(2)
C39 0.071(3) 0.068(3) 0.080(3) 0.046(2) 0.021(2) 0.035(2)
C40 0.058(2) 0.063(3) 0.063(2) 0.031(2) 0.0226(19) 0.027(2)
C41 0.047(2) 0.059(2) 0.062(2) 0.028(2) 0.0169(17) 0.0289(19)
C42 0.0445(18) 0.047(2) 0.0467(19) 0.0184(16) 0.0092(15) 0.0250(17)
C43 0.0430(18) 0.047(2) 0.0466(19) 0.0172(16) 0.0089(15) 0.0245(16)
C44 0.0406(18) 0.053(2) 0.057(2) 0.0257(18) 0.0125(15) 0.0274(17)
C45 0.0465(19) 0.053(2) 0.054(2) 0.0227(18) 0.0092(16) 0.0294(18)
C46 0.051(2) 0.056(2) 0.053(2) 0.0272(18) 0.0159(16) 0.0295(18)
C47 0.0419(18) 0.047(2) 0.052(2) 0.0209(17) 0.0104(15) 0.0245(16)
C48 0.0431(19) 0.049(2) 0.063(2) 0.0231(18) 0.0153(16) 0.0240(17)
C49 0.056(2) 0.070(3) 0.072(3) 0.035(2) 0.023(2) 0.031(2)
C50 0.067(3) 0.095(4) 0.097(4) 0.046(3) 0.044(3) 0.038(3)
C51 0.052(3) 0.105(4) 0.131(5) 0.058(4) 0.040(3) 0.041(3)
C52 0.045(2) 0.088(4) 0.112(4) 0.050(3) 0.023(2) 0.034(2)
C53 0.049(2) 0.056(2) 0.053(2) 0.0238(18) 0.0095(16) 0.0303(18)
C54 0.062(2) 0.077(3) 0.066(3) 0.036(2) 0.021(2) 0.044(2)
C55 0.071(3) 0.084(3) 0.058(2) 0.038(2) 0.015(2) 0.047(2)
C56 0.050(2) 0.058(2) 0.066(2) 0.025(2) 0.0033(18) 0.0284(19)
C57 0.047(2) 0.076(3) 0.072(3) 0.035(2) 0.0178(19) 0.037(2)
C58 0.049(2) 0.072(3) 0.067(2) 0.038(2) 0.0178(18) 0.035(2)
C59 0.056(2) 0.076(3) 0.071(3) 0.032(2) 0.004(2) 0.037(2)
C60 0.065(3) 0.072(3) 0.076(3) 0.034(2) 0.012(2) 0.038(2)
C61 0.058(2) 0.063(3) 0.067(3) 0.026(2) 0.005(2) 0.032(2)
C62 0.059(2) 0.072(3) 0.064(3) 0.026(2) 0.0098(19) 0.039(2)
C63 0.054(2) 0.069(3) 0.058(2) 0.026(2) 0.0128(18) 0.035(2)
C64 0.061(2) 0.074(3) 0.062(2) 0.030(2) 0.015(2) 0.034(2)
C65 0.084(3) 0.087(4) 0.083(3) 0.038(3) 0.039(3) 0.032(3)
C66 0.120(5) 0.076(4) 0.103(4) 0.053(3) 0.056(4) 0.048(3)
C67 0.111(4) 0.069(3) 0.091(4) 0.041(3) 0.025(3) 0.049(3)
C68 0.074(3) 0.075(3) 0.073(3) 0.032(2) 0.022(2) 0.044(3)
C69 0.056(2) 0.060(2) 0.052(2) 0.0233(19) 0.0088(17) 0.031(2)
C70 0.049(2) 0.059(2) 0.054(2) 0.0242(19) 0.0055(16) 0.0256(19)
C71 0.051(2) 0.077(3) 0.065(3) 0.033(2) 0.0151(19) 0.032(2)
C72 0.068(3) 0.070(3) 0.066(3) 0.037(2) 0.010(2) 0.030(2)
C73 0.054(2) 0.067(3) 0.066(3) 0.027(2) 0.0192(19) 0.033(2)
C74 0.085(3) 0.079(3) 0.086(3) 0.031(3) 0.038(3) 0.042(3)
Cl1 0.1251(12) 0.1026(10) 0.0813(8) 0.0584(8) 0.0486(8) 0.0632(9)
Cl2 0.0664(7) 0.0957(9) 0.0661(7) 0.0314(6) 0.0159(5) 0.0417(7)
O1 0.157(4) 0.162(5) 0.108(3) 0.069(3) 0.067(3) 0.059(4)
O2 0.172(7) 0.485(18) 0.234(9) 0.212(11) -0.054(6) -0.013(9)
O3 0.183(6) 0.347(11) 0.459(14) 0.360(11) 0.176(8) 0.152(7)
O4 0.519(17) 0.324(11) 0.203(7) 0.113(8) 0.157(10) 0.356(13)
O5 0.089(3) 0.118(3) 0.158(4) 0.046(3) 0.030(3) 0.066(3)
O6 0.174(6) 0.235(7) 0.383(11) 0.241(8) 0.157(7) 0.140(6)
O7 0.374(11) 0.399(12) 0.094(4) 0.076(5) 0.080(5) 0.318(11)
O8 0.121(4) 0.141(5) 0.228(7) -0.002(5) -0.023(4) 0.073(4)
C1S 0.087(5) 0.172(8) 0.203(9) 0.086(7) 0.010(5) 0.048(5)
Cl1S 0.175(2) 0.194(2) 0.1257(16) 0.0453(16) 0.0580(16) 0.0881(19)
Cl2S 0.185(2) 0.1526(18) 0.1371(16) 0.0752(14) 0.0666(15) 0.1020(17)

loop_
_atom_type_symbol
_atom_type_description
_atom_type_scat_dispersion_real
_atom_type_scat_dispersion_imag
_atom_type_scat_source
C C 0.0033 0.0016 'International Tables Vol C Tables 4.2.6.8 and 6.1.1.4'
H H 0.0000 0.0000 'International Tables Vol C Tables 4.2.6.8 and 6.1.1.4'
N N 0.0061 0.0033 'International Tables Vol C Tables 4.2.6.8 and 6.1.1.4'
S S 0.1246 0.1234 'International Tables Vol C Tables 4.2.6.8 and 6.1.1.4'
Cl Cl 0.1484 0.1585 'International Tables Vol C Tables 4.2.6.8 and 6.1.1.4'
Zn Zn 0.2839 1.4301 'International Tables Vol C Tables 4.2.6.8 and 6.1.1.4'
O O 0.0106 0.0060 'International Tables Vol C Tables 4.2.6.8 and 6.1.1.4'

loop_
_geom_angle_atom_site_label_1
_geom_angle_atom_site_label_2
_geom_angle_atom_site_label_3
_geom_angle
N5 Zn1 N1 177.83(11)
N5 Zn1 N2 106.61(11)
N1 Zn1 N2 74.85(11)
N5 Zn1 N3 103.15(12)
N1 Zn1 N3 75.45(12)
N2 Zn1 N3 150.18(11)
N5 Zn1 N6 75.47(11)
N1 Zn1 N6 106.28(11)
N2 Zn1 N6 88.93(13)
N3 Zn1 N6 96.75(14)
N5 Zn1 N4 74.94(11)
N1 Zn1 N4 103.39(11)
N2 Zn1 N4 96.23(12)
N3 Zn1 N4 93.20(13)
N6 Zn1 N4 150.21(11)
C27 S1 C26 95.59(19)
C64 S2 C63 99.5(2)
C6 N1 C10 120.2(3)
C6 N1 Zn1 120.4(2)
C10 N1 Zn1 119.4(2)
C5 N2 C1 118.5(4)
C5 N2 Zn1 116.0(2)
C1 N2 Zn1 125.3(3)
C15 N3 C11 118.8(4)
C15 N3 Zn1 125.8(3)
C11 N3 Zn1 115.4(2)
C38 N4 C42 118.7(3)
C38 N4 Zn1 126.6(3)
C42 N4 Zn1 114.5(2)
C47 N5 C43 119.8(3)
C47 N5 Zn1 120.1(2)
C43 N5 Zn1 120.2(2)
C52 N6 C48 118.7(4)
C52 N6 Zn1 125.6(3)
C48 N6 Zn1 114.5(2)
C33 N7 C32 115.7(3)
C33 N7 C36 116.9(3)
C32 N7 C36 119.0(3)
C69 N8 C70 121.2(3)
C69 N8 C73 118.2(3)
C70 N8 C73 118.4(3)
N2 C1 C2 123.0(4)
N2 C1 H1A 118.5
C2 C1 H1A 118.5
C1 C2 C3 118.8(4)
C1 C2 H2A 120.6
C3 C2 H2A 120.6
C4 C3 C2 118.7(5)
C4 C3 H3A 120.7
C2 C3 H3A 120.7
C5 C4 C3 119.3(4)
C5 C4 H4A 120.3
C3 C4 H4A 120.3
N2 C5 C4 121.5(3)
N2 C5 C6 114.9(3)
C4 C5 C6 123.5(3)
N1 C6 C7 121.4(3)
N1 C6 C5 113.7(3)
C7 C6 C5 124.8(3)
C6 C7 C8 119.9(3)
C6 C7 H7A 120.0
C8 C7 H7A 120.0
C9 C8 C7 117.3(3)
C9 C8 C16 121.6(3)
C7 C8 C16 121.1(3)
C10 C9 C8 120.1(3)
C10 C9 H9A 119.9
C8 C9 H9A 119.9
N1 C10 C9 120.9(3)
N1 C10 C11 114.6(3)
C9 C10 C11 124.5(3)
N3 C11 C12 122.1(4)
N3 C11 C10 115.1(3)
C12 C11 C10 122.8(3)
C13 C12 C11 118.8(4)
C13 C12 H12A 120.6
C11 C12 H12A 120.6
C14 C13 C12 119.3(5)
C14 C13 H13A 120.3
C12 C13 H13A 120.3
C13 C14 C15 119.7(5)
C13 C14 H14A 120.1
C15 C14 H14A 120.1
N3 C15 C14 121.3(5)
N3 C15 H15A 119.4
C14 C15 H15A 119.4
C17 C16 C21 117.7(3)
C17 C16 C8 121.2(3)
C21 C16 C8 121.1(4)
C18 C17 C16 120.7(4)
C18 C17 H17A 119.6
C16 C17 H17A 119.6
C17 C18 C19 122.4(4)
C17 C18 H18A 118.8
C19 C18 H18A 118.8
C20 C19 C18 116.6(4)
C20 C19 C22 125.0(4)
C18 C19 C22 118.5(4)
C19 C20 C21 122.5(4)
C19 C20 H20A 118.8
C21 C20 H20A 118.8
C20 C21 C16 120.1(4)
C20 C21 H21A 119.9
C16 C21 H21A 119.9
C23 C22 C19 126.7(4)
C23 C22 H22A 116.7
C19 C22 H22A 116.7
C22 C23 C24 125.8(4)
C22 C23 H23A 117.1
C24 C23 H23A 117.1
C35 C24 C25 117.6(3)
C35 C24 C23 119.9(4)
C25 C24 C23 122.4(4)
C26 C25 C24 120.4(4)
C26 C25 H25A 119.8
C24 C25 H25A 119.8
C25 C26 C33 121.5(4)
C25 C26 S1 120.7(3)
C33 C26 S1 117.8(3)
C28 C27 C32 120.6(4)
C28 C27 S1 121.3(3)
C32 C27 S1 118.1(3)
C29 C28 C27 120.6(5)
C29 C28 H28A 119.7
C27 C28 H28A 119.7
C30 C29 C28 119.7(5)
C30 C29 H29A 120.2
C28 C29 H29A 120.2
C29 C30 C31 120.5(5)
C29 C30 H30A 119.7
C31 C30 H30A 119.7
C32 C31 C30 120.3(5)
C32 C31 H31A 119.8
C30 C31 H31A 119.8
C31 C32 C27 118.2(4)
C31 C32 N7 123.3(4)
C27 C32 N7 118.4(4)
C34 C33 C26 117.5(3)
C34 C33 N7 123.9(4)
C26 C33 N7 118.5(3)
C35 C34 C33 120.4(4)
C35 C34 H34A 119.8
C33 C34 H34A 119.8
C24 C35 C34 122.3(4)
C24 C35 H35A 118.9
C34 C35 H35A 118.9
N7 C36 C37 111.3(4)
N7 C36 H36A 109.4
C37 C36 H36A 109.4
N7 C36 H36B 109.4
C37 C36 H36B 109.4
H36A C36 H36B 108.0
C36 C37 H37A 109.5
C36 C37 H37B 109.5
H37A C37 H37B 109.5
C36 C37 H37C 109.5
H37A C37 H37C 109.5
H37B C37 H37C 109.5
N4 C38 C39 122.6(4)
N4 C38 H38A 118.7
C39 C38 H38A 118.7
C38 C39 C40 119.4(4)
C38 C39 H39A 120.3
C40 C39 H39A 120.3
C39 C40 C41 118.9(4)
C39 C40 H40A 120.5
C41 C40 H40A 120.5
C42 C41 C40 118.8(3)
C42 C41 H41A 120.6
C40 C41 H41A 120.6
N4 C42 C41 121.4(3)
N4 C42 C43 115.2(3)
C41 C42 C43 123.4(3)
N5 C43 C44 121.4(3)
N5 C43 C42 114.3(3)
C44 C43 C42 124.3(3)
C43 C44 C45 120.0(3)
C43 C44 H44A 120.0
C45 C44 H44A 120.0
C44 C45 C46 117.2(3)
C44 C45 C53 122.2(3)
C46 C45 C53 120.6(3)
C47 C46 C45 119.3(3)
C47 C46 H46A 120.4
C45 C46 H46A 120.4
N5 C47 C46 122.3(3)
N5 C47 C48 113.9(3)
C46 C47 C48 123.8(3)
N6 C48 C49 122.2(3)
N6 C48 C47 115.1(3)
C49 C48 C47 122.7(3)
C50 C49 C48 118.0(4)
C50 C49 H49A 121.0
C48 C49 H49A 121.0
C49 C50 C51 119.7(4)
C49 C50 H50A 120.1
C51 C50 H50A 120.1
C52 C51 C50 118.9(4)
C52 C51 H51A 120.6
C50 C51 H51A 120.6
N6 C52 C51 122.5(4)
N6 C52 H52A 118.7
C51 C52 H52A 118.7
C54 C53 C58 117.9(3)
C54 C53 C45 121.1(3)
C58 C53 C45 121.0(3)
C55 C54 C53 120.9(4)
C55 C54 H54A 119.6
C53 C54 H54A 119.6
C54 C55 C56 121.7(4)
C54 C55 H55A 119.1
C56 C55 H55A 119.1
C57 C56 C55 116.7(3)
C57 C56 C59 119.4(4)
C55 C56 C59 124.0(4)
C58 C57 C56 122.8(4)
C58 C57 H57A 118.6
C56 C57 H57A 118.6
C57 C58 C53 120.0(4)
C57 C58 H58A 120.0
C53 C58 H58A 120.0
C60 C59 C56 126.4(4)
C60 C59 H59A 116.8
C56 C59 H59A 116.8
C59 C60 C61 127.3(4)
C59 C60 H60A 116.4
C61 C60 H60A 116.4
C62 C61 C72 117.3(4)
C62 C61 C60 118.8(4)
C72 C61 C60 123.9(4)
C63 C62 C61 121.4(4)
C63 C62 H62A 119.3
C61 C62 H62A 119.3
C62 C63 C70 120.8(4)
C62 C63 S2 118.4(3)
C70 C63 S2 120.7(3)
C65 C64 C69 120.7(4)
C65 C64 S2 119.1(4)
C69 C64 S2 119.8(3)
C66 C65 C64 120.7(5)
C66 C65 H65A 119.7
C64 C65 H65A 119.7
C67 C66 C65 119.4(5)
C67 C66 H66A 120.3
C65 C66 H66A 120.3
C66 C67 C68 121.6(5)
C66 C67 H67A 119.2
C68 C67 H67A 119.2
C69 C68 C67 120.4(4)
C69 C68 H68A 119.8
C67 C68 H68A 119.8
C68 C69 N8 121.5(4)
C68 C69 C64 117.0(4)
N8 C69 C64 121.5(4)
C71 C70 C63 118.0(4)
C71 C70 N8 121.9(4)
C63 C70 N8 120.1(3)
C70 C71 C72 120.6(4)
C70 C71 H71A 119.7
C72 C71 H71A 119.7
C61 C72 C71 121.7(4)
C61 C72 H72A 119.2
C71 C72 H72A 119.2
N8 C73 C74 116.8(4)
N8 C73 H73A 108.1
C74 C73 H73A 108.1
N8 C73 H73B 108.1
C74 C73 H73B 108.1
H73A C73 H73B 107.3
C73 C74 H74A 109.5
C73 C74 H74B 109.5
H74A C74 H74B 109.5
C73 C74 H74C 109.5
H74A C74 H74C 109.5
H74B C74 H74C 109.5
O3 Cl1 O4 113.6(6)
O3 Cl1 O2 102.5(6)
O4 Cl1 O2 107.9(9)
O3 Cl1 O1 119.2(6)
O4 Cl1 O1 106.6(4)
O2 Cl1 O1 106.3(5)
O7 Cl2 O6 110.5(6)
O7 Cl2 O8 107.8(6)
O6 Cl2 O8 102.9(5)
O7 Cl2 O5 113.3(4)
O6 Cl2 O5 112.1(3)
O8 Cl2 O5 109.7(3)
Cl1S C1S Cl2S 114.3(4)
Cl1S C1S H1SA 108.7
Cl2S C1S H1SA 108.7
Cl1S C1S H1SB 108.7
Cl2S C1S H1SB 108.7
H1SA C1S H1SB 107.6

loop_
_geom_bond_atom_site_label_1
_geom_bond_atom_site_label_2
_geom_bond_distance
Zn1 N5 2.076(3)
Zn1 N1 2.082(3)
Zn1 N2 2.185(3)
Zn1 N3 2.186(3)
Zn1 N6 2.201(3)
Zn1 N4 2.216(3)
S1 C27 1.769(4)
S1 C26 1.773(4)
S2 C64 1.751(5)
S2 C63 1.771(4)
N1 C6 1.337(5)
N1 C10 1.342(4)
N2 C5 1.340(4)
N2 C1 1.342(5)
N3 C15 1.342(5)
N3 C11 1.345(5)
N4 C38 1.339(5)
N4 C42 1.345(4)
N5 C47 1.334(4)
N5 C43 1.343(4)
N6 C52 1.326(5)
N6 C48 1.340(5)
N7 C33 1.411(5)
N7 C32 1.416(5)
N7 C36 1.479(5)
N8 C69 1.407(5)
N8 C70 1.425(5)
N8 C73 1.457(5)
C1 C2 1.350(7)
C1 H1A 0.9300
C2 C3 1.389(7)
C2 H2A 0.9300
C3 C4 1.379(6)
C3 H3A 0.9300
C4 C5 1.376(6)
C4 H4A 0.9300
C5 C6 1.491(5)
C6 C7 1.377(5)
C7 C8 1.400(5)
C7 H7A 0.9300
C8 C9 1.391(5)
C8 C16 1.486(5)
C9 C10 1.386(5)
C9 H9A 0.9300
C10 C11 1.482(5)
C11 C12 1.384(6)
C12 C13 1.381(7)
C12 H12A 0.9300
C13 C14 1.359(8)
C13 H13A 0.9300
C14 C15 1.394(7)
C14 H14A 0.9300
C15 H15A 0.9300
C16 C17 1.385(6)
C16 C21 1.391(6)
C17 C18 1.373(6)
C17 H17A 0.9300
C18 C19 1.385(6)
C18 H18A 0.9300
C19 C20 1.368(6)
C19 C22 1.474(5)
C20 C21 1.390(6)
C20 H20A 0.9300
C21 H21A 0.9300
C22 C23 1.312(6)
C22 H22A 0.9300
C23 C24 1.479(5)
C23 H23A 0.9300
C24 C35 1.372(6)
C24 C25 1.398(6)
C25 C26 1.379(5)
C25 H25A 0.9300
C26 C33 1.393(5)
C27 C28 1.389(6)
C27 C32 1.393(6)
C28 C29 1.366(7)
C28 H28A 0.9300
C29 C30 1.366(8)
C29 H29A 0.9300
C30 C31 1.401(7)
C30 H30A 0.9300
C31 C32 1.384(6)
C31 H31A 0.9300
C33 C34 1.390(6)
C34 C35 1.379(6)
C34 H34A 0.9300
C35 H35A 0.9300
C36 C37 1.524(6)
C36 H36A 0.9700
C36 H36B 0.9700
C37 H37A 0.9600
C37 H37B 0.9600
C37 H37C 0.9600
C38 C39 1.358(6)
C38 H38A 0.9300
C39 C40 1.371(6)
C39 H39A 0.9300
C40 C41 1.387(5)
C40 H40A 0.9300
C41 C42 1.382(5)
C41 H41A 0.9300
C42 C43 1.487(5)
C43 C44 1.380(4)
C44 C45 1.397(5)
C44 H44A 0.9300
C45 C46 1.413(5)
C45 C53 1.468(5)
C46 C47 1.373(5)
C46 H46A 0.9300
C47 C48 1.505(5)
C48 C49 1.376(5)
C49 C50 1.371(6)
C49 H49A 0.9300
C50 C51 1.375(7)
C50 H50A 0.9300
C51 C52 1.357(7)
C51 H51A 0.9300
C52 H52A 0.9300
C53 C54 1.397(5)
C53 C58 1.403(5)
C54 C55 1.380(5)
C54 H54A 0.9300
C55 C56 1.393(6)
C55 H55A 0.9300
C56 C57 1.392(6)
C56 C59 1.458(5)
C57 C58 1.374(5)
C57 H57A 0.9300
C58 H58A 0.9300
C59 C60 1.322(6)
C59 H59A 0.9300
C60 C61 1.468(5)
C60 H60A 0.9300
C61 C62 1.385(6)
C61 C72 1.388(6)
C62 C63 1.382(5)
C62 H62A 0.9300
C63 C70 1.399(5)
C64 C65 1.383(6)
C64 C69 1.411(6)
C65 C66 1.373(7)
C65 H65A 0.9300
C66 C67 1.345(8)
C66 H66A 0.9300
C67 C68 1.394(7)
C67 H67A 0.9300
C68 C69 1.394(6)
C68 H68A 0.9300
C70 C71 1.378(5)
C71 C72 1.391(6)
C71 H71A 0.9300
C72 H72A 0.9300
C73 C74 1.483(6)
C73 H73A 0.9700
C73 H73B 0.9700
C74 H74A 0.9600
C74 H74B 0.9600
C74 H74C 0.9600
Cl1 O3 1.292(6)
Cl1 O4 1.329(7)
Cl1 O2 1.358(8)
Cl1 O1 1.361(4)
Cl2 O7 1.315(5)
Cl2 O6 1.351(5)
Cl2 O8 1.398(6)
Cl2 O5 1.415(4)
C1S Cl1S 1.707(9)
C1S Cl2S 1.714(9)
C1S H1SA 0.9700
C1S H1SB 0.9700
